data_7020715
loop_
_publ_author_name
'Boymans, Evert'
'Janssen, Mich\`ele'
'M\"uller, Christian'
'Lutz, Martin'
'Vogt, Dieter'

_publ_section_title
;
 Rh-catalyzed linear hydroformylation of styrene.
;
_journal_issue 1
_journal_name_full 'Dalton transactions (Cambridge, England : 2003)'
_journal_page_first 137
_journal_page_last 142
_journal_paper_doi 10.1039/c2dt31738a
_journal_volume 42
_journal_year 2013
_chemical_formula_moiety 'C44 H51 N4 O5 P2 Rh'
_chemical_formula_sum 'C44 H51 N4 O5 P2 Rh'
_chemical_formula_weight 880.74
_chemical_name_systematic
;
?
;
_space_group_IT_number 2
_symmetry_cell_setting triclinic
_symmetry_space_group_name_Hall '-P 1'
_symmetry_space_group_name_H-M 'P -1'
_atom_sites_solution_hydrogens difmap
_atom_sites_solution_primary direct
_atom_sites_solution_secondary difmap
_audit_creation_method SHELXL-97
_cell_angle_alpha 84.487(2)
_cell_angle_beta 74.345(1)
_cell_angle_gamma 65.005(2)
_cell_formula_units_Z 2
_cell_length_a 11.9548(3)
_cell_length_b 13.3000(3)
_cell_length_c 15.4312(4)
_cell_measurement_reflns_used 51691
_cell_measurement_temperature 150(2)
_cell_measurement_theta_max 27.50
_cell_measurement_theta_min 1.94
_cell_volume 2140.81(10)
_computing_cell_refinement Peakref
_computing_data_collection 'Nonius COLLECT'
_computing_data_reduction 'Eval14, Sadabs'
_computing_structure_refinement 'SHELXL-97 (Sheldrick, 1997)'
_computing_structure_solution 'SHELXS-97 (Sheldrick, 1990)'
_diffrn_ambient_temperature 150(2)
_diffrn_measured_fraction_theta_full 1.000
_diffrn_measured_fraction_theta_max 1.000
_diffrn_measurement_device_type 'Nonius KappaCCD'
_diffrn_measurement_method '\f and \w scans'
_diffrn_radiation_monochromator graphite
_diffrn_radiation_source 'rotating anode'
_diffrn_radiation_type MoK\a
_diffrn_radiation_wavelength 0.71073
_diffrn_reflns_av_R_equivalents 0.0185
_diffrn_reflns_av_sigmaI/netI 0.0116
_diffrn_reflns_limit_h_max 15
_diffrn_reflns_limit_h_min -15
_diffrn_reflns_limit_k_max 17
_diffrn_reflns_limit_k_min -17
_diffrn_reflns_limit_l_max 20
_diffrn_reflns_limit_l_min -20
_diffrn_reflns_number 67184
_diffrn_reflns_theta_full 27.50
_diffrn_reflns_theta_max 27.50
_diffrn_reflns_theta_min 1.69
_exptl_absorpt_coefficient_mu 0.522
_exptl_absorpt_correction_T_max 0.75
_exptl_absorpt_correction_T_min 0.71
_exptl_absorpt_correction_type multi-scan
_exptl_absorpt_process_details SADABS-2008/1
_exptl_crystal_colour yellow
_exptl_crystal_density_diffrn 1.366
_exptl_crystal_density_method 'not measured'
_exptl_crystal_description block
_exptl_crystal_F_000 916
_exptl_crystal_size_max 0.50
_exptl_crystal_size_mid 0.50
_exptl_crystal_size_min 0.50
_refine_diff_density_max 0.500
_refine_diff_density_min -0.383
_refine_diff_density_rms 0.051
_refine_ls_extinction_coef 0.0051(2)
_refine_ls_extinction_expression Fc^*^=kFc[1+0.001xFc^2^\l^3^/sin(2\q)]^-1/4^
_refine_ls_extinction_method SHELXL
_refine_ls_goodness_of_fit_ref 1.028
_refine_ls_hydrogen_treatment constr
_refine_ls_matrix_type full
_refine_ls_number_parameters 518
_refine_ls_number_reflns 9869
_refine_ls_number_restraints 0
_refine_ls_restrained_S_all 1.028
_refine_ls_R_factor_all 0.0264
_refine_ls_R_factor_gt 0.0224
_refine_ls_shift/su_max 0.002
_refine_ls_shift/su_mean 0.000
_refine_ls_structure_factor_coef Fsqd
_refine_ls_weighting_details 'calc w=1/[\s^2^(Fo^2^)+(0.0259P)^2^+1.5037P] where P=(Fo^2^+2Fc^2^)/3'
_refine_ls_weighting_scheme calc
_refine_ls_wR_factor_gt 0.0559
_refine_ls_wR_factor_ref 0.0579
_reflns_number_gt 8987
_reflns_number_total 9869
_reflns_threshold_expression I>2\s(I)
_cod_data_source_file c2dt31738a.txt
_cod_data_source_block l0048b
_cod_original_cell_volume 2140.82(9)
_cod_database_code 7020715

loop_
_symmetry_equiv_pos_as_xyz
'x, y, z'
'-x, -y, -z'

loop_
_atom_site_label
_atom_site_type_symbol
_atom_site_fract_x
_atom_site_fract_y
_atom_site_fract_z
_atom_site_U_iso_or_equiv
_atom_site_adp_type
_atom_site_occupancy
_atom_site_symmetry_multiplicity
_atom_site_calc_flag
_atom_site_refinement_flags
Rh1 Rh 0.718864(10) 0.333614(9) 0.314136(7) 0.01671(4) Uani 1 1 d .
P1 P 0.79112(3) 0.42229(3) 0.20621(2) 0.01514(7) Uani 1 1 d .
P2 P 0.76039(3) 0.19802(3) 0.22641(2) 0.01641(7) Uani 1 1 d .
O1 O 0.73335(9) 0.45766(8) 0.11813(6) 0.01599(19) Uani 1 1 d .
O2 O 0.54825(9) 0.38290(8) 0.15158(6) 0.01708(19) Uani 1 1 d .
O3 O 0.64602(9) 0.17412(8) 0.20925(7) 0.0204(2) Uani 1 1 d .
O4 O 0.69107(12) 0.44129(9) 0.41181(7) 0.0280(2) Uani 1 1 d .
O5 O 0.65360(11) 0.24308(9) 0.41373(7) 0.0258(2) Uani 1 1 d .
N1 N 0.79416(12) 0.54348(10) 0.23224(8) 0.0196(2) Uani 1 1 d .
N2 N 0.94506(11) 0.35451(10) 0.14743(8) 0.0181(2) Uani 1 1 d .
N3 N 0.83768(12) 0.07579(10) 0.27445(8) 0.0218(2) Uani 1 1 d .
N4 N 0.85460(11) 0.16910(9) 0.11927(8) 0.0182(2) Uani 1 1 d .
C1 C 0.60584(12) 0.53442(11) 0.13239(9) 0.0157(2) Uani 1 1 d .
C2 C 0.57598(13) 0.64623(11) 0.12406(9) 0.0185(3) Uani 1 1 d .
H2 H 0.6423 0.6713 0.1095 0.022 Uiso 1 1 calc R
C3 C 0.44903(13) 0.72327(11) 0.13685(10) 0.0195(3) Uani 1 1 d .
C4 C 0.35463(13) 0.68338(11) 0.16197(10) 0.0189(3) Uani 1 1 d .
H4 H 0.2677 0.7350 0.1740 0.023 Uiso 1 1 calc R
C5 C 0.38294(13) 0.57019(11) 0.17017(9) 0.0161(3) Uani 1 1 d .
C6 C 0.51040(13) 0.49631(11) 0.15205(9) 0.0154(2) Uani 1 1 d .
C7 C 0.51696(13) 0.24110(11) 0.24381(9) 0.0182(3) Uani 1 1 d .
C8 C 0.44129(14) 0.19930(12) 0.30530(10) 0.0216(3) Uani 1 1 d .
H8 H 0.4782 0.1265 0.3272 0.026 Uiso 1 1 calc R
C9 C 0.31013(14) 0.26354(12) 0.33574(10) 0.0209(3) Uani 1 1 d .
C10 C 0.25902(13) 0.36829(12) 0.29977(9) 0.0191(3) Uani 1 1 d .
H10 H 0.1697 0.4117 0.3186 0.023 Uiso 1 1 calc R
C11 C 0.33432(13) 0.41187(11) 0.23703(9) 0.0162(3) Uani 1 1 d .
C12 C 0.46425(13) 0.34706(11) 0.21112(9) 0.0162(3) Uani 1 1 d .
C13 C 0.28196(13) 0.52351(11) 0.19165(9) 0.0172(3) Uani 1 1 d .
C14 C 0.26093(16) 0.50268(14) 0.10199(11) 0.0274(3) Uani 1 1 d .
H14A H 0.1976 0.4712 0.1140 0.041 Uiso 1 1 calc R
H14B H 0.3417 0.4506 0.0642 0.041 Uiso 1 1 calc R
H14C H 0.2301 0.5730 0.0707 0.041 Uiso 1 1 calc R
C15 C 0.15537(14) 0.60436(12) 0.25040(12) 0.0270(3) Uani 1 1 d .
H15A H 0.1685 0.6188 0.3072 0.040 Uiso 1 1 calc R
H15B H 0.0928 0.5719 0.2630 0.040 Uiso 1 1 calc R
H15C H 0.1237 0.6742 0.2187 0.040 Uiso 1 1 calc R
C16 C 0.41870(15) 0.84628(12) 0.11776(12) 0.0255(3) Uani 1 1 d .
C17 C 0.49547(17) 0.88599(13) 0.15964(13) 0.0324(4) Uani 1 1 d .
H17A H 0.4726 0.9651 0.1480 0.049 Uiso 1 1 calc R
H17B H 0.5868 0.8437 0.1331 0.049 Uiso 1 1 calc R
H17C H 0.4762 0.8746 0.2247 0.049 Uiso 1 1 calc R
C18 C 0.4577(2) 0.85777(17) 0.01470(14) 0.0474(5) Uani 1 1 d .
H18A H 0.4093 0.8327 -0.0134 0.071 Uiso 1 1 calc R
H18B H 0.5492 0.8123 -0.0082 0.071 Uiso 1 1 calc R
H18C H 0.4393 0.9356 0.0003 0.071 Uiso 1 1 calc R
C19 C 0.27771(18) 0.91999(14) 0.1525(2) 0.0554(7) Uani 1 1 d .
H19A H 0.2278 0.8966 0.1246 0.083 Uiso 1 1 calc R
H19B H 0.2622 0.9972 0.1374 0.083 Uiso 1 1 calc R
H19C H 0.2521 0.9137 0.2180 0.083 Uiso 1 1 calc R
C20 C 0.22831(15) 0.21622(14) 0.40649(11) 0.0274(3) Uani 1 1 d .
C21 C 0.2895(2) 0.17311(19) 0.48576(12) 0.0432(5) Uani 1 1 d .
H21A H 0.2382 0.1416 0.5305 0.065 Uiso 1 1 calc R
H21B H 0.2934 0.2345 0.5134 0.065 Uiso 1 1 calc R
H21C H 0.3760 0.1157 0.4640 0.065 Uiso 1 1 calc R
C22 C 0.22224(17) 0.11975(14) 0.36383(13) 0.0336(4) Uani 1 1 d .
H22A H 0.1833 0.1468 0.3131 0.050 Uiso 1 1 calc R
H22B H 0.1708 0.0886 0.4088 0.050 Uiso 1 1 calc R
H22C H 0.3087 0.0622 0.3423 0.050 Uiso 1 1 calc R
C23 C 0.09177(18) 0.30324(16) 0.44285(13) 0.0406(4) Uani 1 1 d .
H23A H 0.0506 0.3307 0.3932 0.061 Uiso 1 1 calc R
H23B H 0.0942 0.3651 0.4709 0.061 Uiso 1 1 calc R
H23C H 0.0433 0.2695 0.4877 0.061 Uiso 1 1 calc R
C24 C 0.70111(16) 0.62385(13) 0.29512(11) 0.0275(3) Uani 1 1 d .
H24 H 0.6327 0.6155 0.3390 0.033 Uiso 1 1 calc R
C25 C 0.72449(17) 0.71630(13) 0.28321(11) 0.0303(3) Uani 1 1 d .
H25 H 0.6762 0.7834 0.3176 0.036 Uiso 1 1 calc R
C26 C 0.83363(16) 0.69481(14) 0.21033(12) 0.0305(3) Uani 1 1 d .
H26 H 0.8716 0.7450 0.1869 0.037 Uiso 1 1 calc R
C27 C 0.87425(15) 0.58960(13) 0.17993(11) 0.0260(3) Uani 1 1 d .
H27 H 0.9455 0.5535 0.1311 0.031 Uiso 1 1 calc R
C28 C 1.00314(14) 0.36139(12) 0.05767(10) 0.0214(3) Uani 1 1 d .
H28 H 0.9607 0.3970 0.0121 0.026 Uiso 1 1 calc R
C29 C 1.13163(15) 0.30824(13) 0.04625(11) 0.0273(3) Uani 1 1 d .
H29 H 1.1945 0.2996 -0.0089 0.033 Uiso 1 1 calc R
C30 C 1.15549(14) 0.26795(13) 0.13084(12) 0.0276(3) Uani 1 1 d .
H30 H 1.2368 0.2282 0.1428 0.033 Uiso 1 1 calc R
C31 C 1.04056(14) 0.29676(12) 0.19141(11) 0.0237(3) Uani 1 1 d .
H31 H 1.0275 0.2802 0.2536 0.028 Uiso 1 1 calc R
C32 C 0.91483(16) 0.06139(14) 0.33148(11) 0.0298(3) Uani 1 1 d .
H32 H 0.9291 0.1183 0.3532 0.036 Uiso 1 1 calc R
C33 C 0.96672(17) -0.04819(15) 0.35106(12) 0.0368(4) Uani 1 1 d .
H33 H 1.0238 -0.0813 0.3885 0.044 Uiso 1 1 calc R
C34 C 0.92049(17) -0.10363(13) 0.30576(12) 0.0347(4) Uani 1 1 d .
H34 H 0.9402 -0.1808 0.3078 0.042 Uiso 1 1 calc R
C35 C 0.84281(16) -0.02727(12) 0.25880(11) 0.0283(3) Uani 1 1 d .
H35 H 0.7994 -0.0419 0.2216 0.034 Uiso 1 1 calc R
C36 C 0.98654(14) 0.10890(12) 0.09744(10) 0.0220(3) Uani 1 1 d .
H36 H 1.0365 0.0726 0.1389 0.026 Uiso 1 1 calc R
C37 C 1.03137(15) 0.11089(13) 0.00726(11) 0.0256(3) Uani 1 1 d .
H37 H 1.1180 0.0759 -0.0258 0.031 Uiso 1 1 calc R
C38 C 0.92586(15) 0.17454(13) -0.02922(10) 0.0247(3) Uani 1 1 d .
H38 H 0.9293 0.1895 -0.0911 0.030 Uiso 1 1 calc R
C39 C 0.81906(14) 0.21029(12) 0.03998(10) 0.0209(3) Uani 1 1 d .
H39 H 0.7348 0.2555 0.0351 0.025 Uiso 1 1 calc R
C40 C 0.6560(2) 0.51900(18) 0.55142(13) 0.0464(5) Uani 1 1 d .
H40A H 0.6191 0.5103 0.6151 0.070 Uiso 0.70(3) 1 calc PR
H40B H 0.6024 0.5913 0.5313 0.070 Uiso 0.70(3) 1 calc PR
H40C H 0.7421 0.5145 0.5437 0.070 Uiso 0.70(3) 1 calc PR
H40D H 0.6900 0.5671 0.5117 0.070 Uiso 0.30(3) 1 calc PR
H40E H 0.7066 0.4861 0.5954 0.070 Uiso 0.30(3) 1 calc PR
H40F H 0.5670 0.5629 0.5830 0.070 Uiso 0.30(3) 1 calc PR
C41 C 0.66268(16) 0.42844(14) 0.49648(11) 0.0305(3) Uani 1 1 d .
C42 C 0.63822(18) 0.34037(16) 0.53988(11) 0.0350(4) Uani 1 1 d .
H42 H 0.6226 0.3389 0.6036 0.042 Uiso 1 1 calc R
C43 C 0.63480(16) 0.25480(14) 0.49781(11) 0.0303(4) Uani 1 1 d .
C44 C 0.6050(2) 0.16535(18) 0.55275(13) 0.0499(5) Uani 1 1 d .
H44A H 0.5963 0.1773 0.6164 0.075 Uiso 0.81(3) 1 calc PR
H44B H 0.6744 0.0928 0.5322 0.075 Uiso 0.81(3) 1 calc PR
H44C H 0.5251 0.1677 0.5454 0.075 Uiso 0.81(3) 1 calc PR
H44D H 0.6009 0.1145 0.5130 0.075 Uiso 0.19(3) 1 calc PR
H44E H 0.5228 0.1991 0.5971 0.075 Uiso 0.19(3) 1 calc PR
H44F H 0.6721 0.1242 0.5839 0.075 Uiso 0.19(3) 1 calc PR

loop_
_atom_site_aniso_label
_atom_site_aniso_U_11
_atom_site_aniso_U_22
_atom_site_aniso_U_33
_atom_site_aniso_U_23
_atom_site_aniso_U_13
_atom_site_aniso_U_12
Rh1 0.02037(6) 0.01474(6) 0.01355(6) 0.00107(4) -0.00302(4) -0.00683(4)
P1 0.01482(16) 0.01405(16) 0.01536(16) 0.00108(12) -0.00342(12) -0.00527(13)
P2 0.01724(16) 0.01254(15) 0.01671(16) 0.00076(12) -0.00338(13) -0.00423(13)
O1 0.0127(4) 0.0161(4) 0.0163(4) 0.0015(3) -0.0029(4) -0.0039(4)
O2 0.0164(5) 0.0130(4) 0.0197(5) 0.0004(4) -0.0012(4) -0.0061(4)
O3 0.0176(5) 0.0135(4) 0.0275(5) -0.0012(4) -0.0038(4) -0.0048(4)
O4 0.0423(7) 0.0251(5) 0.0188(5) -0.0024(4) -0.0082(5) -0.0151(5)
O5 0.0335(6) 0.0206(5) 0.0183(5) 0.0032(4) 0.0001(4) -0.0111(5)
N1 0.0216(6) 0.0176(6) 0.0206(6) 0.0005(4) -0.0060(5) -0.0087(5)
N2 0.0154(5) 0.0180(6) 0.0197(6) 0.0017(4) -0.0047(4) -0.0060(4)
N3 0.0234(6) 0.0155(6) 0.0210(6) 0.0025(5) -0.0052(5) -0.0036(5)
N4 0.0171(6) 0.0165(5) 0.0180(6) -0.0012(4) -0.0031(4) -0.0046(5)
C1 0.0134(6) 0.0169(6) 0.0141(6) 0.0012(5) -0.0028(5) -0.0043(5)
C2 0.0168(6) 0.0176(6) 0.0219(7) 0.0039(5) -0.0042(5) -0.0090(5)
C3 0.0196(7) 0.0148(6) 0.0235(7) 0.0032(5) -0.0058(5) -0.0070(5)
C4 0.0154(6) 0.0159(6) 0.0238(7) 0.0018(5) -0.0055(5) -0.0049(5)
C5 0.0160(6) 0.0171(6) 0.0158(6) 0.0016(5) -0.0047(5) -0.0074(5)
C6 0.0185(6) 0.0131(6) 0.0143(6) 0.0010(5) -0.0037(5) -0.0066(5)
C7 0.0177(6) 0.0160(6) 0.0205(7) -0.0011(5) -0.0047(5) -0.0062(5)
C8 0.0257(7) 0.0171(6) 0.0233(7) 0.0044(5) -0.0069(6) -0.0103(6)
C9 0.0237(7) 0.0231(7) 0.0190(7) 0.0018(5) -0.0043(6) -0.0135(6)
C10 0.0180(7) 0.0216(7) 0.0191(7) -0.0011(5) -0.0036(5) -0.0099(5)
C11 0.0186(6) 0.0159(6) 0.0160(6) -0.0007(5) -0.0053(5) -0.0081(5)
C12 0.0183(6) 0.0164(6) 0.0152(6) -0.0002(5) -0.0029(5) -0.0091(5)
C13 0.0152(6) 0.0160(6) 0.0210(7) 0.0026(5) -0.0056(5) -0.0070(5)
C14 0.0363(9) 0.0290(8) 0.0282(8) 0.0081(6) -0.0186(7) -0.0192(7)
C15 0.0167(7) 0.0194(7) 0.0386(9) 0.0041(6) -0.0021(6) -0.0053(6)
C16 0.0225(7) 0.0156(7) 0.0407(9) 0.0076(6) -0.0121(6) -0.0090(6)
C17 0.0363(9) 0.0188(7) 0.0475(10) 0.0036(7) -0.0177(8) -0.0129(7)
C18 0.0772(15) 0.0352(10) 0.0470(11) 0.0219(9) -0.0325(11) -0.0336(10)
C19 0.0254(9) 0.0142(8) 0.119(2) 0.0055(10) -0.0129(11) -0.0051(7)
C20 0.0284(8) 0.0297(8) 0.0265(8) 0.0084(6) -0.0043(6) -0.0176(7)
C21 0.0496(11) 0.0636(13) 0.0266(9) 0.0179(9) -0.0112(8) -0.0355(10)
C22 0.0341(9) 0.0297(8) 0.0444(10) 0.0122(7) -0.0128(8) -0.0208(7)
C23 0.0339(9) 0.0396(10) 0.0399(10) 0.0050(8) 0.0082(8) -0.0187(8)
C24 0.0344(9) 0.0202(7) 0.0228(7) -0.0019(6) -0.0027(6) -0.0088(6)
C25 0.0412(9) 0.0204(7) 0.0302(8) -0.0031(6) -0.0131(7) -0.0104(7)
C26 0.0322(8) 0.0256(8) 0.0424(9) 0.0016(7) -0.0144(7) -0.0172(7)
C27 0.0221(7) 0.0257(8) 0.0339(8) -0.0002(6) -0.0060(6) -0.0140(6)
C28 0.0204(7) 0.0235(7) 0.0202(7) 0.0010(5) -0.0026(5) -0.0106(6)
C29 0.0187(7) 0.0300(8) 0.0313(8) -0.0014(6) -0.0002(6) -0.0116(6)
C30 0.0165(7) 0.0268(8) 0.0381(9) 0.0002(6) -0.0091(6) -0.0065(6)
C31 0.0207(7) 0.0227(7) 0.0271(8) 0.0039(6) -0.0109(6) -0.0063(6)
C32 0.0280(8) 0.0286(8) 0.0298(8) 0.0063(6) -0.0121(7) -0.0072(7)
C33 0.0309(9) 0.0318(9) 0.0338(9) 0.0124(7) -0.0101(7) -0.0012(7)
C34 0.0382(9) 0.0176(7) 0.0304(8) 0.0038(6) 0.0010(7) -0.0012(7)
C35 0.0365(9) 0.0156(7) 0.0252(8) -0.0001(6) -0.0033(7) -0.0062(6)
C36 0.0170(7) 0.0186(7) 0.0264(7) -0.0020(5) -0.0044(6) -0.0037(5)
C37 0.0212(7) 0.0228(7) 0.0276(8) -0.0047(6) 0.0007(6) -0.0073(6)
C38 0.0292(8) 0.0237(7) 0.0194(7) -0.0017(6) -0.0030(6) -0.0106(6)
C39 0.0229(7) 0.0188(7) 0.0201(7) -0.0001(5) -0.0067(6) -0.0070(6)
C40 0.0618(13) 0.0473(11) 0.0315(10) -0.0126(8) -0.0163(9) -0.0185(10)
C41 0.0333(9) 0.0320(8) 0.0218(7) -0.0046(6) -0.0099(6) -0.0066(7)
C42 0.0412(10) 0.0420(10) 0.0154(7) 0.0032(7) -0.0058(7) -0.0127(8)
C43 0.0303(8) 0.0304(8) 0.0202(7) 0.0077(6) -0.0015(6) -0.0075(7)
C44 0.0667(14) 0.0444(11) 0.0307(10) 0.0173(8) -0.0030(9) -0.0247(10)

loop_
_atom_type_symbol
_atom_type_description
_atom_type_scat_dispersion_real
_atom_type_scat_dispersion_imag
_atom_type_scat_source
C C 0.0033 0.0016 'International Tables Vol C Tables 4.2.6.8 and 6.1.1.4'
H H 0.0000 0.0000 'International Tables Vol C Tables 4.2.6.8 and 6.1.1.4'
N N 0.0061 0.0033 'International Tables Vol C Tables 4.2.6.8 and 6.1.1.4'
O O 0.0106 0.0060 'International Tables Vol C Tables 4.2.6.8 and 6.1.1.4'
P P 0.1023 0.0942 'International Tables Vol C Tables 4.2.6.8 and 6.1.1.4'
Rh Rh -1.1178 0.9187 'International Tables Vol C Tables 4.2.6.8 and 6.1.1.4'

loop_
_geom_angle_atom_site_label_1
_geom_angle_atom_site_label_2
_geom_angle_atom_site_label_3
_geom_angle
O4 Rh1 O5 88.22(4)
O4 Rh1 P1 94.03(3)
O5 Rh1 P1 177.59(3)
O4 Rh1 P2 170.35(3)
O5 Rh1 P2 84.48(3)
P1 Rh1 P2 93.183(14)
O1 P1 N2 95.45(5)
O1 P1 N1 101.48(5)
N2 P1 N1 99.81(6)
O1 P1 Rh1 121.20(4)
N2 P1 Rh1 116.53(4)
N1 P1 Rh1 118.08(4)
O3 P2 N4 96.64(6)
O3 P2 N3 99.35(6)
N4 P2 N3 98.70(6)
O3 P2 Rh1 120.54(4)
N4 P2 Rh1 127.74(4)
N3 P2 Rh1 108.74(5)
C1 O1 P1 116.77(8)
C12 O2 C6 114.47(10)
C7 O3 P2 123.70(9)
C41 O4 Rh1 126.76(11)
C43 O5 Rh1 126.56(11)
C27 N1 C24 107.52(12)
C27 N1 P1 124.68(10)
C24 N1 P1 126.28(11)
C28 N2 C31 107.86(12)
C28 N2 P1 130.07(10)
C31 N2 P1 120.93(10)
C32 N3 C35 107.87(13)
C32 N3 P2 125.13(11)
C35 N3 P2 126.85(11)
C39 N4 C36 107.85(12)
C39 N4 P2 127.44(10)
C36 N4 P2 124.31(10)
C2 C1 C6 120.40(12)
C2 C1 O1 120.30(12)
C6 C1 O1 119.26(12)
C1 C2 C3 120.65(12)
C1 C2 H2 119.7
C3 C2 H2 119.7
C4 C3 C2 117.77(12)
C4 C3 C16 122.38(13)
C2 C3 C16 119.75(12)
C3 C4 C5 122.42(13)
C3 C4 H4 118.8
C5 C4 H4 118.8
C6 C5 C4 117.83(12)
C6 C5 C13 118.43(12)
C4 C5 C13 123.61(12)
O2 C6 C1 117.11(12)
O2 C6 C5 122.17(12)
C1 C6 C5 120.71(12)
C8 C7 C12 120.45(13)
C8 C7 O3 119.93(12)
C12 C7 O3 119.47(12)
C7 C8 C9 120.22(13)
C7 C8 H8 119.9
C9 C8 H8 119.9
C10 C9 C8 118.16(13)
C10 C9 C20 122.63(13)
C8 C9 C20 119.21(13)
C9 C10 C11 122.36(13)
C9 C10 H10 118.8
C11 C10 H10 118.8
C12 C11 C10 117.55(12)
C12 C11 C13 118.04(12)
C10 C11 C13 124.33(12)
O2 C12 C11 122.58(12)
O2 C12 C7 116.24(12)
C11 C12 C7 121.18(12)
C5 C13 C11 108.23(11)
C5 C13 C15 111.55(11)
C11 C13 C15 111.70(11)
C5 C13 C14 107.98(11)
C11 C13 C14 108.12(11)
C15 C13 C14 109.13(12)
C13 C14 H14A 109.5
C13 C14 H14B 109.5
H14A C14 H14B 109.5
C13 C14 H14C 109.5
H14A C14 H14C 109.5
H14B C14 H14C 109.5
C13 C15 H15A 109.5
C13 C15 H15B 109.5
H15A C15 H15B 109.5
C13 C15 H15C 109.5
H15A C15 H15C 109.5
H15B C15 H15C 109.5
C19 C16 C17 108.89(15)
C19 C16 C3 112.16(13)
C17 C16 C3 111.11(12)
C19 C16 C18 108.80(17)
C17 C16 C18 108.28(14)
C3 C16 C18 107.49(14)
C16 C17 H17A 109.5
C16 C17 H17B 109.5
H17A C17 H17B 109.5
C16 C17 H17C 109.5
H17A C17 H17C 109.5
H17B C17 H17C 109.5
C16 C18 H18A 109.5
C16 C18 H18B 109.5
H18A C18 H18B 109.5
C16 C18 H18C 109.5
H18A C18 H18C 109.5
H18B C18 H18C 109.5
C16 C19 H19A 109.5
C16 C19 H19B 109.5
H19A C19 H19B 109.5
C16 C19 H19C 109.5
H19A C19 H19C 109.5
H19B C19 H19C 109.5
C22 C20 C23 108.59(14)
C22 C20 C21 109.11(14)
C23 C20 C21 108.36(15)
C22 C20 C9 109.01(13)
C23 C20 C9 112.34(13)
C21 C20 C9 109.38(13)
C20 C21 H21A 109.5
C20 C21 H21B 109.5
H21A C21 H21B 109.5
C20 C21 H21C 109.5
H21A C21 H21C 109.5
H21B C21 H21C 109.5
C20 C22 H22A 109.5
C20 C22 H22B 109.5
H22A C22 H22B 109.5
C20 C22 H22C 109.5
H22A C22 H22C 109.5
H22B C22 H22C 109.5
C20 C23 H23A 109.5
C20 C23 H23B 109.5
H23A C23 H23B 109.5
C20 C23 H23C 109.5
H23A C23 H23C 109.5
H23B C23 H23C 109.5
C25 C24 N1 108.45(14)
C25 C24 H24 125.8
N1 C24 H24 125.8
C24 C25 C26 107.77(14)
C24 C25 H25 126.1
C26 C25 H25 126.1
C27 C26 C25 107.65(14)
C27 C26 H26 126.2
C25 C26 H26 126.2
C26 C27 N1 108.60(14)
C26 C27 H27 125.7
N1 C27 H27 125.7
C29 C28 N2 108.03(13)
C29 C28 H28 126.0
N2 C28 H28 126.0
C28 C29 C30 108.18(14)
C28 C29 H29 125.9
C30 C29 H29 125.9
C31 C30 C29 107.18(13)
C31 C30 H30 126.4
C29 C30 H30 126.4
C30 C31 N2 108.74(13)
C30 C31 H31 125.6
N2 C31 H31 125.6
C33 C32 N3 108.33(16)
C33 C32 H32 125.8
N3 C32 H32 125.8
C32 C33 C34 107.65(15)
C32 C33 H33 126.2
C34 C33 H33 126.2
C35 C34 C33 107.92(15)
C35 C34 H34 126.0
C33 C34 H34 126.0
C34 C35 N3 108.23(15)
C34 C35 H35 125.9
N3 C35 H35 125.9
C37 C36 N4 108.40(13)
C37 C36 H36 125.8
N4 C36 H36 125.8
C36 C37 C38 107.75(13)
C36 C37 H37 126.1
C38 C37 H37 126.1
C39 C38 C37 107.93(13)
C39 C38 H38 126.0
C37 C38 H38 126.0
C38 C39 N4 108.05(13)
C38 C39 H39 126.0
N4 C39 H39 126.0
C41 C40 H40A 109.5
C41 C40 H40B 109.5
H40A C40 H40B 109.5
C41 C40 H40C 109.5
H40A C40 H40C 109.5
H40B C40 H40C 109.5
C41 C40 H40D 109.5
H40A C40 H40D 141.1
H40B C40 H40D 56.3
H40C C40 H40D 56.3
C41 C40 H40E 109.5
H40A C40 H40E 56.3
H40B C40 H40E 141.1
H40C C40 H40E 56.3
H40D C40 H40E 109.5
C41 C40 H40F 109.5
H40A C40 H40F 56.3
H40B C40 H40F 56.3
H40C C40 H40F 141.1
H40D C40 H40F 109.5
H40E C40 H40F 109.5
O4 C41 C42 126.00(15)
O4 C41 C40 114.54(16)
C42 C41 C40 119.46(16)
C43 C42 C41 125.36(15)
C43 C42 H42 117.3
C41 C42 H42 117.3
O5 C43 C42 125.99(15)
O5 C43 C44 113.88(16)
C42 C43 C44 120.13(16)
C43 C44 H44A 109.5
C43 C44 H44B 109.5
H44A C44 H44B 109.5
C43 C44 H44C 109.5
H44A C44 H44C 109.5
H44B C44 H44C 109.5
C43 C44 H44D 109.5
H44A C44 H44D 141.1
H44B C44 H44D 56.3
H44C C44 H44D 56.3
C43 C44 H44E 109.5
H44A C44 H44E 56.3
H44B C44 H44E 141.1
H44C C44 H44E 56.3
H44D C44 H44E 109.5
C43 C44 H44F 109.5
H44A C44 H44F 56.3
H44B C44 H44F 56.3
H44C C44 H44F 141.1
H44D C44 H44F 109.5
H44E C44 H44F 109.5

loop_
_geom_bond_atom_site_label_1
_geom_bond_atom_site_label_2
_geom_bond_distance
Rh1 O4 2.0434(10)
Rh1 O5 2.0523(10)
Rh1 P1 2.1489(4)
Rh1 P2 2.1635(4)
P1 O1 1.6294(10)
P1 N2 1.6961(12)
P1 N1 1.7153(12)
P2 O3 1.6185(10)
P2 N4 1.7033(12)
P2 N3 1.7072(12)
O1 C1 1.4005(15)
O2 C12 1.3793(16)
O2 C6 1.3796(15)
O3 C7 1.3944(17)
O4 C41 1.2722(19)
O5 C43 1.2689(19)
N1 C27 1.3887(19)
N1 C24 1.3905(19)
N2 C28 1.3853(18)
N2 C31 1.3895(18)
N3 C32 1.385(2)
N3 C35 1.3877(19)
N4 C39 1.3901(18)
N4 C36 1.3930(18)
C1 C2 1.3765(19)
C1 C6 1.3867(18)
C2 C3 1.3983(19)
C2 H2 0.9500
C3 C4 1.3912(19)
C3 C16 1.5357(19)
C4 C5 1.3975(19)
C4 H4 0.9500
C5 C6 1.3868(18)
C5 C13 1.5266(18)
C7 C8 1.374(2)
C7 C12 1.3864(19)
C8 C9 1.399(2)
C8 H8 0.9500
C9 C10 1.392(2)
C9 C20 1.535(2)
C10 C11 1.3952(19)
C10 H10 0.9500
C11 C12 1.3839(19)
C11 C13 1.5291(18)
C13 C15 1.530(2)
C13 C14 1.541(2)
C14 H14A 0.9800
C14 H14B 0.9800
C14 H14C 0.9800
C15 H15A 0.9800
C15 H15B 0.9800
C15 H15C 0.9800
C16 C19 1.519(2)
C16 C17 1.528(2)
C16 C18 1.544(3)
C17 H17A 0.9800
C17 H17B 0.9800
C17 H17C 0.9800
C18 H18A 0.9800
C18 H18B 0.9800
C18 H18C 0.9800
C19 H19A 0.9800
C19 H19B 0.9800
C19 H19C 0.9800
C20 C22 1.534(2)
C20 C23 1.534(2)
C20 C21 1.534(2)
C21 H21A 0.9800
C21 H21B 0.9800
C21 H21C 0.9800
C22 H22A 0.9800
C22 H22B 0.9800
C22 H22C 0.9800
C23 H23A 0.9800
C23 H23B 0.9800
C23 H23C 0.9800
C24 C25 1.358(2)
C24 H24 0.9500
C25 C26 1.416(2)
C25 H25 0.9500
C26 C27 1.357(2)
C26 H26 0.9500
C27 H27 0.9500
C28 C29 1.360(2)
C28 H28 0.9500
C29 C30 1.418(2)
C29 H29 0.9500
C30 C31 1.356(2)
C30 H30 0.9500
C31 H31 0.9500
C32 C33 1.361(2)
C32 H32 0.9500
C33 C34 1.411(3)
C33 H33 0.9500
C34 C35 1.358(2)
C34 H34 0.9500
C35 H35 0.9500
C36 C37 1.352(2)
C36 H36 0.9500
C37 C38 1.419(2)
C37 H37 0.9500
C38 C39 1.358(2)
C38 H38 0.9500
C39 H39 0.9500
C40 C41 1.501(2)
C40 H40A 0.9800
C40 H40B 0.9800
C40 H40C 0.9800
C40 H40D 0.9800
C40 H40E 0.9800
C40 H40F 0.9800
C41 C42 1.392(3)
C42 C43 1.383(3)
C42 H42 0.9500
C43 C44 1.504(2)
C44 H44A 0.9800
C44 H44B 0.9800
C44 H44C 0.9800
C44 H44D 0.9800
C44 H44E 0.9800
C44 H44F 0.9800

loop_
_geom_torsion_atom_site_label_1
_geom_torsion_atom_site_label_2
_geom_torsion_atom_site_label_3
_geom_torsion_atom_site_label_4
_geom_torsion
O4 Rh1 P1 O1 -128.96(5)
P2 Rh1 P1 O1 57.46(4)
O4 Rh1 P1 N2 115.80(6)
P2 Rh1 P1 N2 -57.78(5)
O4 Rh1 P1 N1 -3.02(6)
P2 Rh1 P1 N1 -176.61(5)
O5 Rh1 P2 O3 66.12(6)
P1 Rh1 P2 O3 -114.50(5)
O5 Rh1 P2 N4 -165.10(6)
P1 Rh1 P2 N4 14.28(6)
O5 Rh1 P2 N3 -47.42(6)
P1 Rh1 P2 N3 131.96(5)
N2 P1 O1 C1 -169.35(9)
N1 P1 O1 C1 -68.17(10)
Rh1 P1 O1 C1 65.03(10)
N4 P2 O3 C7 -137.45(11)
N3 P2 O3 C7 122.56(11)
Rh1 P2 O3 C7 4.19(12)
O5 Rh1 O4 C41 8.61(14)
P1 Rh1 O4 C41 -170.52(13)
O4 Rh1 O5 C43 -11.34(13)
P2 Rh1 O5 C43 162.34(13)
O1 P1 N1 C27 -68.28(13)
N2 P1 N1 C27 29.38(13)
Rh1 P1 N1 C27 156.69(11)
O1 P1 N1 C24 95.85(13)
N2 P1 N1 C24 -166.48(13)
Rh1 P1 N1 C24 -39.18(14)
O1 P1 N2 C28 19.15(13)
N1 P1 N2 C28 -83.53(13)
Rh1 P1 N2 C28 148.14(11)
O1 P1 N2 C31 -174.63(11)
N1 P1 N2 C31 82.69(12)
Rh1 P1 N2 C31 -45.64(12)
O3 P2 N3 C32 -155.77(13)
N4 P2 N3 C32 105.97(13)
Rh1 P2 N3 C32 -28.92(14)
O3 P2 N3 C35 29.38(14)
N4 P2 N3 C35 -68.89(14)
Rh1 P2 N3 C35 156.22(12)
O3 P2 N4 C39 50.24(13)
N3 P2 N4 C39 150.80(12)
Rh1 P2 N4 C39 -87.23(13)
O3 P2 N4 C36 -137.93(12)
N3 P2 N4 C36 -37.37(13)
Rh1 P2 N4 C36 84.59(12)
P1 O1 C1 C2 92.02(13)
P1 O1 C1 C6 -90.09(13)
C6 C1 C2 C3 1.2(2)
O1 C1 C2 C3 179.02(12)
C1 C2 C3 C4 2.8(2)
C1 C2 C3 C16 -173.72(13)
C2 C3 C4 C5 -3.3(2)
C16 C3 C4 C5 173.12(14)
C3 C4 C5 C6 -0.2(2)
C3 C4 C5 C13 -175.90(13)
C12 O2 C6 C1 148.86(12)
C12 O2 C6 C5 -31.90(17)
C2 C1 C6 O2 174.47(12)
O1 C1 C6 O2 -3.42(18)
C2 C1 C6 C5 -4.8(2)
O1 C1 C6 C5 177.34(12)
C4 C5 C6 O2 -174.98(12)
C13 C5 C6 O2 0.96(19)
C4 C5 C6 C1 4.2(2)
C13 C5 C6 C1 -179.83(12)
P2 O3 C7 C8 -115.45(13)
P2 O3 C7 C12 68.94(16)
C12 C7 C8 C9 -0.2(2)
O3 C7 C8 C9 -175.76(13)
C7 C8 C9 C10 2.1(2)
C7 C8 C9 C20 -178.24(14)
C8 C9 C10 C11 -1.9(2)
C20 C9 C10 C11 178.48(13)
C9 C10 C11 C12 -0.3(2)
C9 C10 C11 C13 176.40(13)
C6 O2 C12 C11 28.76(17)
C6 O2 C12 C7 -151.63(12)
C10 C11 C12 O2 -178.08(12)
C13 C11 C12 O2 5.01(19)
C10 C11 C12 C7 2.3(2)
C13 C11 C12 C7 -174.58(12)
C8 C7 C12 O2 178.26(12)
O3 C7 C12 O2 -6.15(19)
C8 C7 C12 C11 -2.1(2)
O3 C7 C12 C11 173.46(12)
C6 C5 C13 C11 30.17(16)
C4 C5 C13 C11 -154.15(13)
C6 C5 C13 C15 153.44(13)
C4 C5 C13 C15 -30.88(18)
C6 C5 C13 C14 -86.65(15)
C4 C5 C13 C14 89.03(16)
C12 C11 C13 C5 -33.01(16)
C10 C11 C13 C5 150.32(13)
C12 C11 C13 C15 -156.19(13)
C10 C11 C13 C15 27.14(19)
C12 C11 C13 C14 83.72(15)
C10 C11 C13 C14 -92.95(16)
C4 C3 C16 C19 15.0(2)
C2 C3 C16 C19 -168.71(17)
C4 C3 C16 C17 137.12(15)
C2 C3 C16 C17 -46.6(2)
C4 C3 C16 C18 -104.57(17)
C2 C3 C16 C18 71.74(18)
C10 C9 C20 C22 111.20(16)
C8 C9 C20 C22 -68.40(18)
C10 C9 C20 C23 -9.2(2)
C8 C9 C20 C23 171.19(15)
C10 C9 C20 C21 -129.58(16)
C8 C9 C20 C21 50.8(2)
C27 N1 C24 C25 -1.18(18)
P1 N1 C24 C25 -167.54(11)
N1 C24 C25 C26 0.88(19)
C24 C25 C26 C27 -0.24(19)
C25 C26 C27 N1 -0.49(19)
C24 N1 C27 C26 1.02(18)
P1 N1 C27 C26 167.66(11)
C31 N2 C28 C29 0.52(17)
P1 N2 C28 C29 168.12(11)
N2 C28 C29 C30 -0.70(18)
C28 C29 C30 C31 0.62(19)
C29 C30 C31 N2 -0.30(18)
C28 N2 C31 C30 -0.13(17)
P1 N2 C31 C30 -169.09(11)
C35 N3 C32 C33 -0.10(19)
P2 N3 C32 C33 -175.77(12)
N3 C32 C33 C34 -0.4(2)
C32 C33 C34 C35 0.7(2)
C33 C34 C35 N3 -0.75(19)
C32 N3 C35 C34 0.53(18)
P2 N3 C35 C34 176.11(12)
C39 N4 C36 C37 -1.06(16)
P2 N4 C36 C37 -174.25(11)
N4 C36 C37 C38 0.49(17)
C36 C37 C38 C39 0.28(18)
C37 C38 C39 N4 -0.93(17)
C36 N4 C39 C38 1.23(16)
P2 N4 C39 C38 174.15(11)
Rh1 O4 C41 C42 -3.6(3)
Rh1 O4 C41 C40 176.54(12)
O4 C41 C42 C43 -3.3(3)
C40 C41 C42 C43 176.55(18)
Rh1 O5 C43 C42 9.2(2)
Rh1 O5 C43 C44 -171.54(12)
C41 C42 C43 O5 0.2(3)
C41 C42 C43 C44 -178.98(18)
